data_7211012
loop_
_publ_author_name
'Ju, Zhanfeng'
'Yuan, Daqiang'

_publ_section_title
;
 Wings waving: coordinating solvent-induced structural diversity of new
 Cu(ii) flexible MOFs with crystal to crystal transformation and gas
 sorption capability
;
_journal_issue 45
_journal_name_full CrystEngComm
_journal_page_first 9513
_journal_paper_doi 10.1039/c3ce41095a
_journal_volume 15
_journal_year 2013
_chemical_formula_sum 'C30 H29 Cu2 N3 O10'
_chemical_formula_weight 718.64
_chemical_name_systematic
; 
 ? 
;
_space_group_IT_number 15
_symmetry_cell_setting monoclinic
_symmetry_space_group_name_Hall '-C 2yc'
_symmetry_space_group_name_H-M 'C 1 2/c 1'
_atom_sites_solution_hydrogens geom
_atom_sites_solution_primary direct
_atom_sites_solution_secondary difmap
_audit_creation_method SHELXL-97
_cell_angle_alpha 90.00
_cell_angle_beta 97.172(2)
_cell_angle_gamma 90.00
_cell_formula_units_Z 4
_cell_length_a 15.1849(4)
_cell_length_b 17.0797(4)
_cell_length_c 18.8731(4)
_cell_measurement_temperature 173(2)
_cell_volume 4856.5(2)
_computing_structure_refinement 'SHELXL-97 (Sheldrick, 1997)'
_computing_structure_solution 'SHELXS-97 (Sheldrick, 1990)'
_diffrn_ambient_temperature 173(2)
_diffrn_measured_fraction_theta_full 0.968
_diffrn_measured_fraction_theta_max 0.968
_diffrn_radiation_monochromator graphite
_diffrn_radiation_source 'fine-focus sealed tube'
_diffrn_radiation_type CuK\a
_diffrn_radiation_wavelength 1.54184
_diffrn_reflns_av_R_equivalents 0.0212
_diffrn_reflns_av_sigmaI/netI 0.0281
_diffrn_reflns_limit_h_max 18
_diffrn_reflns_limit_h_min -16
_diffrn_reflns_limit_k_max 20
_diffrn_reflns_limit_k_min -19
_diffrn_reflns_limit_l_max 23
_diffrn_reflns_limit_l_min -16
_diffrn_reflns_number 9392
_diffrn_reflns_theta_full 73.10
_diffrn_reflns_theta_max 73.10
_diffrn_reflns_theta_min 4.38
_exptl_absorpt_coefficient_mu 1.418
_exptl_absorpt_correction_T_max 0.9325
_exptl_absorpt_correction_T_min 0.8712
_exptl_absorpt_correction_type multi-scan
_exptl_crystal_colour green
_exptl_crystal_density_diffrn 0.983
_exptl_crystal_density_method 'not measured'
_exptl_crystal_description prism
_exptl_crystal_F_000 1472
_exptl_crystal_size_max 0.10
_exptl_crystal_size_mid 0.10
_exptl_crystal_size_min 0.05
_refine_diff_density_max 0.773
_refine_diff_density_min -0.615
_refine_diff_density_rms 0.078
_refine_ls_extinction_method none
_refine_ls_goodness_of_fit_ref 1.069
_refine_ls_hydrogen_treatment constr
_refine_ls_matrix_type full
_refine_ls_number_parameters 207
_refine_ls_number_reflns 4707
_refine_ls_number_restraints 0
_refine_ls_restrained_S_all 1.069
_refine_ls_R_factor_all 0.0528
_refine_ls_R_factor_gt 0.0480
_refine_ls_shift/su_max 0.001
_refine_ls_shift/su_mean 0.000
_refine_ls_structure_factor_coef Fsqd
_refine_ls_weighting_details 'calc w=1/[\s^2^(Fo^2^)+(0.1158P)^2^+0.1919P] where P=(Fo^2^+2Fc^2^)/3'
_refine_ls_weighting_scheme calc
_refine_ls_wR_factor_gt 0.1491
_refine_ls_wR_factor_ref 0.1560
_reflns_number_gt 4046
_reflns_number_total 4707
_reflns_threshold_expression >2sigma(I)
_cod_data_source_file c3ce41095a.txt
_cod_data_source_block compound_1
_cod_depositor_comments
;
The following automatic conversions were performed:

'_exptl_absorpt_correction_type' value 'Multi-scan' changed to
'multi-scan' according to
/home/saulius/struct/CIF-dictionaries/cif_core.dic dictionary named
'cif_core.dic' version 2.4.2 from 2011-04-26.

Automatic conversion script
Id: cif_fix_values 1891 2012-01-12 08:04:46Z andrius 
;
_cod_original_sg_symbol_H-M C2/c
_cod_database_code 7211012

loop_
_symmetry_equiv_pos_as_xyz
'x, y, z'
'-x, y, -z+1/2'
'x+1/2, y+1/2, z'
'-x+1/2, y+1/2, -z+1/2'
'-x, -y, -z'
'x, -y, z-1/2'
'-x+1/2, -y+1/2, -z'
'x+1/2, -y+1/2, z-1/2'

loop_
_atom_site_label
_atom_site_type_symbol
_atom_site_fract_x
_atom_site_fract_y
_atom_site_fract_z
_atom_site_U_iso_or_equiv
_atom_site_adp_type
_atom_site_occupancy
_atom_site_symmetry_multiplicity
_atom_site_calc_flag
_atom_site_refinement_flags
Cu1 Cu 0.466347(19) 0.438154(17) 0.527950(14) 0.03141(15) Uani 1 1 d .
O3 O -0.01998(12) 0.89233(10) 0.43403(8) 0.0429(4) Uani 1 1 d .
O2 O 0.35116(11) 0.48201(10) 0.48740(9) 0.0430(4) Uani 1 1 d .
O1 O 0.41026(11) 0.58658(11) 0.43865(10) 0.0451(4) Uani 1 1 d .
O4 O 0.03542(12) 0.99827(10) 0.38531(8) 0.0418(4) Uani 1 1 d .
O5 O 0.41061(12) 0.33094(11) 0.56279(10) 0.0479(4) Uani 1 1 d .
N1 N 0.0000 0.68140(16) 0.2500 0.0413(6) Uani 1 2 d S
C9 C 0.00435(13) 0.80497(14) 0.31420(11) 0.0348(4) Uani 1 1 d .
H9 H 0.0072 0.7778 0.3583 0.042 Uiso 1 1 calc R
C8 C 0.0000 0.76216(18) 0.2500 0.0339(6) Uani 1 2 d S
C10 C 0.00452(14) 0.88601(14) 0.31400(10) 0.0354(4) Uani 1 1 d .
C11 C 0.0000 0.92797(19) 0.2500 0.0372(7) Uani 1 2 d S
H11 H 0.0000 0.9836 0.2500 0.045 Uiso 1 2 calc SR
C1 C 0.34657(15) 0.54384(14) 0.45008(11) 0.0385(5) Uani 1 1 d .
C5 C 0.08916(15) 0.61305(14) 0.35009(13) 0.0432(5) Uani 1 1 d .
C2 C 0.25629(17) 0.56764(13) 0.41647(14) 0.0410(5) Uani 1 1 d .
C3 C 0.18022(18) 0.53126(15) 0.43448(15) 0.0495(6) Uani 1 1 d .
H3 H 0.1850 0.4908 0.4693 0.059 Uiso 1 1 calc R
C4 C 0.09681(19) 0.55415(16) 0.40146(17) 0.0529(7) Uani 1 1 d .
H4 H 0.0450 0.5294 0.4141 0.063 Uiso 1 1 calc R
C6 C 0.16490(16) 0.64951(16) 0.33304(14) 0.0471(6) Uani 1 1 d .
H6 H 0.1601 0.6900 0.2983 0.056 Uiso 1 1 calc R
C16 C -0.00207(16) 0.63602(15) 0.31431(14) 0.0461(6) Uani 1 1 d .
H16A H -0.0372 0.5879 0.3025 0.055 Uiso 1 1 calc R
H16B H -0.0326 0.6668 0.3485 0.055 Uiso 1 1 calc R
C7 C 0.24798(17) 0.62756(16) 0.36614(14) 0.0479(6) Uani 1 1 d .
H7 H 0.2995 0.6536 0.3544 0.057 Uiso 1 1 calc R
N2 N 0.2891(2) 0.2622(2) 0.59122(18) 0.0748(8) Uani 1 1 d .
C13 C 0.3305(2) 0.3270(2) 0.57616(17) 0.0618(7) Uani 1 1 d .
H13 H 0.2979 0.3746 0.5752 0.074 Uiso 1 1 calc R
C14 C 0.1975(4) 0.2647(4) 0.6107(4) 0.1179(19) Uani 1 1 d .
H14A H 0.1982 0.2494 0.6608 0.177 Uiso 1 1 calc R
H14B H 0.1598 0.2285 0.5802 0.177 Uiso 1 1 calc R
H14C H 0.1739 0.3180 0.6040 0.177 Uiso 1 1 calc R
C15 C 0.3348(4) 0.1869(2) 0.5907(3) 0.1045(17) Uani 1 1 d .
H15A H 0.3969 0.1956 0.5834 0.157 Uiso 1 1 calc R
H15B H 0.3057 0.1543 0.5520 0.157 Uiso 1 1 calc R
H15C H 0.3326 0.1603 0.6365 0.157 Uiso 1 1 calc R
C12 C 0.00732(15) 0.92902(13) 0.38323(12) 0.0353(5) Uani 1 1 d .

loop_
_atom_site_aniso_label
_atom_site_aniso_U_11
_atom_site_aniso_U_22
_atom_site_aniso_U_33
_atom_site_aniso_U_23
_atom_site_aniso_U_13
_atom_site_aniso_U_12
Cu1 0.0357(2) 0.0353(2) 0.0219(2) 0.00511(10) -0.00133(13) 0.00377(11)
O3 0.0565(9) 0.0438(9) 0.0288(7) 0.0031(6) 0.0070(7) -0.0015(7)
O2 0.0401(8) 0.0459(9) 0.0404(8) 0.0113(7) -0.0051(6) 0.0059(7)
O1 0.0381(8) 0.0494(9) 0.0454(9) 0.0140(8) -0.0037(7) 0.0059(7)
O4 0.0550(9) 0.0429(9) 0.0268(7) 0.0006(6) 0.0026(6) -0.0050(7)
O5 0.0545(10) 0.0424(9) 0.0479(9) 0.0105(7) 0.0109(8) 0.0008(8)
N1 0.0373(13) 0.0368(13) 0.0454(14) 0.000 -0.0122(11) 0.000
C9 0.0295(9) 0.0453(12) 0.0277(9) 0.0058(8) -0.0042(7) 0.0017(8)
C8 0.0262(12) 0.0374(15) 0.0354(14) 0.000 -0.0064(10) 0.000
C10 0.0349(10) 0.0438(11) 0.0261(9) 0.0023(8) -0.0021(7) 0.0017(9)
C11 0.0434(16) 0.0427(16) 0.0244(14) 0.000 -0.0008(12) 0.000
C1 0.0390(11) 0.0430(11) 0.0312(10) 0.0021(9) -0.0043(9) 0.0086(10)
C5 0.0393(11) 0.0412(12) 0.0453(12) 0.0064(10) -0.0092(9) -0.0018(9)
C2 0.0412(12) 0.0397(12) 0.0388(12) 0.0055(9) -0.0076(9) 0.0032(9)
C3 0.0494(13) 0.0416(13) 0.0532(14) 0.0138(11) -0.0107(11) -0.0010(11)
C4 0.0420(13) 0.0465(13) 0.0662(18) 0.0185(12) -0.0086(12) -0.0050(10)
C6 0.0389(11) 0.0488(13) 0.0504(13) 0.0148(11) -0.0063(10) 0.0003(10)
C16 0.0395(11) 0.0388(12) 0.0558(14) 0.0093(10) -0.0109(10) -0.0040(9)
C7 0.0399(11) 0.0536(14) 0.0476(13) 0.0165(11) -0.0047(10) 0.0000(11)
N2 0.0779(18) 0.0794(19) 0.0701(17) 0.0009(14) 0.0216(14) -0.0203(15)
C13 0.0626(17) 0.0679(18) 0.0554(16) 0.0032(14) 0.0101(13) -0.0063(15)
C14 0.097(3) 0.136(5) 0.130(5) 0.004(4) 0.050(3) -0.011(3)
C15 0.160(5) 0.055(2) 0.106(3) 0.007(2) 0.048(3) -0.017(3)
C12 0.0375(10) 0.0420(12) 0.0249(10) 0.0048(8) -0.0027(8) 0.0074(8)

loop_
_atom_type_symbol
_atom_type_description
_atom_type_scat_dispersion_real
_atom_type_scat_dispersion_imag
_atom_type_scat_source
C C 0.0181 0.0091 'International Tables Vol C Tables 4.2.6.8 and 6.1.1.4'
H H 0.0000 0.0000 'International Tables Vol C Tables 4.2.6.8 and 6.1.1.4'
Cu Cu -1.9646 0.5888 'International Tables Vol C Tables 4.2.6.8 and 6.1.1.4'
N N 0.0311 0.0180 'International Tables Vol C Tables 4.2.6.8 and 6.1.1.4'
O O 0.0492 0.0322 'International Tables Vol C Tables 4.2.6.8 and 6.1.1.4'

loop_
_geom_angle_atom_site_label_1
_geom_angle_atom_site_label_2
_geom_angle_atom_site_label_3
_geom_angle
_geom_angle_site_symmetry_1
_geom_angle_site_symmetry_3
O1 Cu1 O4 87.88(8) 5_666 7_566
O1 Cu1 O2 168.87(7) 5_666 .
O4 Cu1 O2 90.56(7) 7_566 .
O1 Cu1 O3 89.99(8) 5_666 3_545
O4 Cu1 O3 168.75(7) 7_566 3_545
O2 Cu1 O3 89.41(7) . 3_545
O1 Cu1 O5 96.64(7) 5_666 .
O4 Cu1 O5 99.70(7) 7_566 .
O2 Cu1 O5 94.49(7) . .
O3 Cu1 O5 91.51(7) 3_545 .
O1 Cu1 Cu1 84.11(6) 5_666 5_666
O4 Cu1 Cu1 86.37(5) 7_566 5_666
O2 Cu1 Cu1 84.79(5) . 5_666
O3 Cu1 Cu1 82.43(5) 3_545 5_666
O5 Cu1 Cu1 173.90(5) . 5_666
C12 O3 Cu1 124.67(15) . 3_455
C1 O2 Cu1 121.21(15) . .
C1 O1 Cu1 123.41(15) . 5_666
C12 O4 Cu1 120.39(15) . 7_566
C13 O5 Cu1 121.7(2) . .
C8 N1 C16 122.47(14) . 2
C8 N1 C16 122.47(14) . .
C16 N1 C16 115.1(3) 2 .
C10 C9 C8 121.08(19) . .
C10 C9 H9 119.5 . .
C8 C9 H9 119.5 . .
N1 C8 C9 121.24(14) . .
N1 C8 C9 121.24(14) . 2
C9 C8 C9 117.5(3) . 2
C9 C10 C11 121.0(2) . .
C9 C10 C12 119.26(18) . .
C11 C10 C12 119.7(2) . .
C10 C11 C10 118.4(3) 2 .
C10 C11 H11 120.8 2 .
C10 C11 H11 120.8 . .
O1 C1 O2 126.3(2) . .
O1 C1 C2 117.1(2) . .
O2 C1 C2 116.6(2) . .
C6 C5 C4 119.3(2) . .
C6 C5 C16 121.4(2) . .
C4 C5 C16 119.3(2) . .
C3 C2 C7 119.2(2) . .
C3 C2 C1 121.4(2) . .
C7 C2 C1 119.4(2) . .
C2 C3 C4 120.1(2) . .
C2 C3 H3 120.0 . .
C4 C3 H3 120.0 . .
C5 C4 C3 120.4(3) . .
C5 C4 H4 119.8 . .
C3 C4 H4 119.8 . .
C5 C6 C7 120.7(2) . .
C5 C6 H6 119.7 . .
C7 C6 H6 119.7 . .
N1 C16 C5 113.5(2) . .
N1 C16 H16A 108.9 . .
C5 C16 H16A 108.9 . .
N1 C16 H16B 108.9 . .
C5 C16 H16B 108.9 . .
H16A C16 H16B 107.7 . .
C6 C7 C2 120.4(2) . .
C6 C7 H7 119.8 . .
C2 C7 H7 119.8 . .
C13 N2 C15 119.8(3) . .
C13 N2 C14 121.0(4) . .
C15 N2 C14 119.2(4) . .
O5 C13 N2 125.3(3) . .
O5 C13 H13 117.3 . .
N2 C13 H13 117.3 . .
N2 C14 H14A 109.5 . .
N2 C14 H14B 109.5 . .
H14A C14 H14B 109.5 . .
N2 C14 H14C 109.5 . .
H14A C14 H14C 109.5 . .
H14B C14 H14C 109.5 . .
N2 C15 H15A 109.5 . .
N2 C15 H15B 109.5 . .
H15A C15 H15B 109.5 . .
N2 C15 H15C 109.5 . .
H15A C15 H15C 109.5 . .
H15B C15 H15C 109.5 . .
O4 C12 O3 126.0(2) . .
O4 C12 C10 117.5(2) . .
O3 C12 C10 116.4(2) . .

loop_
_geom_bond_atom_site_label_1
_geom_bond_atom_site_label_2
_geom_bond_distance
_geom_bond_site_symmetry_2
Cu1 O1 1.9472(16) 5_666
Cu1 O4 1.9674(16) 7_566
Cu1 O2 1.9677(16) .
Cu1 O3 1.9722(16) 3_545
Cu1 O5 2.1541(18) .
Cu1 Cu1 2.6249(6) 5_666
O3 C12 1.258(3) .
O3 Cu1 1.9722(16) 3_455
O2 C1 1.267(3) .
O1 C1 1.252(3) .
O1 Cu1 1.9472(16) 5_666
O4 C12 1.256(3) .
O4 Cu1 1.9674(16) 7_566
O5 C13 1.274(4) .
N1 C8 1.379(4) .
N1 C16 1.444(3) 2
N1 C16 1.444(3) .
C9 C10 1.384(3) .
C9 C8 1.410(3) .
C9 H9 0.9500 .
C8 C9 1.410(3) 2
C10 C11 1.399(3) .
C10 C12 1.495(3) .
C11 C10 1.399(3) 2
C11 H11 0.9500 .
C1 C2 1.493(3) .
C5 C6 1.381(4) .
C5 C4 1.392(4) .
C5 C16 1.515(3) .
C2 C3 1.391(4) .
C2 C7 1.391(3) .
C3 C4 1.396(4) .
C3 H3 0.9500 .
C4 H4 0.9500 .
C6 C7 1.388(3) .
C6 H6 0.9500 .
C16 H16A 0.9900 .
C16 H16B 0.9900 .
C7 H7 0.9500 .
N2 C13 1.322(4) .
N2 C15 1.462(6) .
N2 C14 1.483(6) .
C13 H13 0.9500 .
C14 H14A 0.9800 .
C14 H14B 0.9800 .
C14 H14C 0.9800 .
C15 H15A 0.9800 .
C15 H15B 0.9800 .
C15 H15C 0.9800 .

loop_
_platon_squeeze_void_nr
_platon_squeeze_void_average_x
_platon_squeeze_void_average_y
_platon_squeeze_void_average_z
_platon_squeeze_void_volume
_platon_squeeze_void_count_electrons
_platon_squeeze_void_content
1 -0.002 0.131 0.232 2316 664 ' '
